data_7042832
loop_
_publ_author_name
'Barry, Dawn'
'Hawes, Chris Samuel'
'Byrne, Joseph Peter'
'la Cour Poulsen, Bj\/orn'
'Ruether, Manuel'
'O'Brien, John E'
'Gunnlaugsson, Thorfinnur'

_publ_section_title
;
 A folded [2\\times 2] metallo-supramolecular grid from a bis-tridentate
 (1,2,3-triazol-4-yl)-picolinamide (tzpa) ligand
;
_journal_name_full 'Dalton Trans.'
_journal_paper_doi 10.1039/C7DT01533J
_journal_year 2017
_chemical_formula_moiety 'C168 H144 N40 O24 Zn4, 8(Cl O4), 8(C2 H3 N)'
_chemical_formula_sum 'C184 H168 Cl8 N48 O56 Zn4'
_chemical_formula_weight 4492.73
_space_group_crystal_system tetragonal
_space_group_IT_number 88
_space_group_name_Hall '-I 4ad'
_space_group_name_H-M_alt 'I 41/a'
_symmetry_space_group_name_Hall '-I 4ad'
_symmetry_space_group_name_H-M 'I 41/a :2'
_atom_sites_solution_hydrogens geom
_audit_creation_date 2017-03-07
_audit_creation_method
;
Olex2 1.2
(compiled 2017.03.02 svn.r3394 for OlexSys, GUI svn.r5324)
;
_audit_update_record
;
2017-04-26 deposited with the CCDC.
2017-04-27 downloaded from the CCDC.
;
_cell_angle_alpha 90
_cell_angle_beta 90
_cell_angle_gamma 90
_cell_formula_units_Z 4
_cell_length_a 24.8871(8)
_cell_length_b 24.8871(8)
_cell_length_c 34.3819(14)
_cell_measurement_reflns_used 9869
_cell_measurement_temperature 100(2)
_cell_measurement_theta_max 67.97
_cell_measurement_theta_min 2.19
_cell_volume 21295.0(13)
_computing_cell_refinement 'SAINT V8.35A (2016)'
_computing_data_reduction 'SAINT V8.35A (2016)'
_computing_molecular_graphics 'Olex2 (Dolomanov et al., 2009)'
_computing_publication_material 'Olex2 (Dolomanov et al., 2009)'
_computing_structure_refinement 'ShelXL (Sheldrick, 2015)'
_diffrn_ambient_temperature 99.99
_diffrn_detector 'Bruker APEX2 area detector'
_diffrn_detector_area_resol_mean 8
_diffrn_detector_type 'CCD area detector'
_diffrn_measured_fraction_theta_full 0.999
_diffrn_measured_fraction_theta_max 0.996
_diffrn_measurement_device 'three-circle diffractometer'
_diffrn_measurement_device_type 'Bruker APEX-II CCD'
_diffrn_measurement_method '\w and \f scans'
_diffrn_radiation_monochromator graphite
_diffrn_radiation_probe x-ray
_diffrn_radiation_type CuK\a
_diffrn_radiation_wavelength 1.54178
_diffrn_reflns_av_R_equivalents 0.0660
_diffrn_reflns_av_unetI/netI 0.0407
_diffrn_reflns_Laue_measured_fraction_full 0.999
_diffrn_reflns_Laue_measured_fraction_max 0.996
_diffrn_reflns_limit_h_max 29
_diffrn_reflns_limit_h_min -27
_diffrn_reflns_limit_k_max 29
_diffrn_reflns_limit_k_min -29
_diffrn_reflns_limit_l_max 41
_diffrn_reflns_limit_l_min -41
_diffrn_reflns_number 84206
_diffrn_reflns_point_group_measured_fraction_full 0.999
_diffrn_reflns_point_group_measured_fraction_max 0.996
_diffrn_reflns_theta_full 67.679
_diffrn_reflns_theta_max 68.513
_diffrn_reflns_theta_min 2.191
_diffrn_source 'sealed tube'
_diffrn_source_type 'Incoatec I\ms'
_diffrn_standards_number 0
_exptl_absorpt_coefficient_mu 2.199
_exptl_absorpt_correction_T_max 0.7531
_exptl_absorpt_correction_T_min 0.6172
_exptl_absorpt_correction_type multi-scan
_exptl_absorpt_process_details
'SADABS-2014/5 (Bruker,2014/5) was used for absorption correction. wR2(int) was 0.0894 before and 0.0736 after correction. The Ratio of minimum to maximum transmission is 0.8195. The \l/2 correction factor is Not present.'
_exptl_crystal_colour colourless
_exptl_crystal_colour_primary colourless
_exptl_crystal_density_diffrn 1.401
_exptl_crystal_description block
_exptl_crystal_F_000 9248
_exptl_crystal_size_max 0.12
_exptl_crystal_size_mid 0.12
_exptl_crystal_size_min 0.07
_refine_diff_density_max 0.747
_refine_diff_density_min -0.744
_refine_diff_density_rms 0.070
_refine_ls_extinction_method none
_refine_ls_goodness_of_fit_ref 1.018
_refine_ls_hydrogen_treatment constr
_refine_ls_matrix_type full
_refine_ls_number_parameters 707
_refine_ls_number_reflns 9768
_refine_ls_number_restraints 0
_refine_ls_restrained_S_all 1.018
_refine_ls_R_factor_all 0.0597
_refine_ls_R_factor_gt 0.0477
_refine_ls_shift/su_max 0.001
_refine_ls_shift/su_mean 0.000
_refine_ls_structure_factor_coef Fsqd
_refine_ls_weighting_details 'w=1/[\s^2^(Fo^2^)+(0.0904P)^2^+28.8792P] where P=(Fo^2^+2Fc^2^)/3'
_refine_ls_weighting_scheme calc
_refine_ls_wR_factor_gt 0.1355
_refine_ls_wR_factor_ref 0.1479
_reflns_Friedel_coverage 0.000
_reflns_number_gt 7952
_reflns_number_total 9768
_reflns_threshold_expression 'I > 2\s(I)'
_cod_data_source_file c7dt01533j2.cif
_cod_data_source_block Zn4-1-48ClO4
_cod_original_cell_volume 21295.0(16)
_cod_database_code 7042832
_shelx_shelxl_version_number 2014/7
_shelx_space_group_comment
;
The symmetry employed for this shelxl refinement is uniquely defined
by the following loop, which should always be used as a source of
symmetry information in preference to the above space-group names.
They are only intended as comments.
;
_shelx_estimated_absorpt_t_max 0.861
_shelx_estimated_absorpt_t_min 0.778
_olex2_refinement_description
;
1. Fixed Uiso
 At 1.2 times of:
  All C(H) groups, All C(H,H) groups, All N(H) groups
 At 1.5 times of:
  All C(H,H,H) groups
2. Others
 Fixed Sof: O12(0.5) O13(0.5) O14(0.5) O15(0.5) O16(0.5) O17(0.5)
3.a Secondary CH2 refined with riding coordinates:
 C9(H9A,H9B), C18(H18A,H18B), C25(H25A,H25B), C34(H34A,H34B)
3.b Aromatic/amide H refined with riding coordinates:
 C4(H4), N5(H5), C5(H5A), N6(H6), C7(H7), C8(H8), C10(H10), C13(H13), C14(H14),
  C15(H15), C20(H20), C21(H21), C22(H22), C24(H24), C28(H28), C29(H29),
 C30(H30), C33(H33), C36(H36), C37(H37), C39(H39), C40(H40)
3.c Idealised Me refined as rotating group:
 C1(H1A,H1B,H1C), C42(H42A,H42B,H42C), C43(H43A,H43B,H43C), C45(H45A,H45B,H45C)
;
_olex2_submission_special_instructions 'No special instructions were received'

loop_
_space_group_symop_operation_xyz
'x, y, z'
'-x+1/2, -y, z+1/2'
'-y+3/4, x+1/4, z+1/4'
'y+3/4, -x+3/4, z+3/4'
'x+1/2, y+1/2, z+1/2'
'-x+1, -y+1/2, z+1'
'-y+5/4, x+3/4, z+3/4'
'y+5/4, -x+5/4, z+5/4'
'-x, -y, -z'
'x-1/2, y, -z-1/2'
'y-3/4, -x-1/4, -z-1/4'
'-y-3/4, x-3/4, -z-3/4'
'-x+1/2, -y+1/2, -z+1/2'
'x, y+1/2, -z'
'y-1/4, -x+1/4, -z+1/4'
'-y-1/4, x-1/4, -z-1/4'

loop_
_atom_site_label
_atom_site_type_symbol
_atom_site_fract_x
_atom_site_fract_y
_atom_site_fract_z
_atom_site_U_iso_or_equiv
_atom_site_adp_type
_atom_site_occupancy
_atom_site_site_symmetry_order
_atom_site_calc_flag
_atom_site_refinement_flags_posn
_atom_site_refinement_flags_occupancy
_atom_site_disorder_assembly
_atom_site_disorder_group
Zn1 Zn 1.03325(2) 0.08947(2) 0.75689(2) 0.03018(12) Uani 1 1 d . . . .
C1 C 0.85163(17) 0.45702(15) 0.89664(12) 0.0617(10) Uani 1 1 d . . . .
H1A H 0.8752 0.4820 0.8827 0.093 Uiso 1 1 calc GR . . .
H1B H 0.8547 0.4633 0.9247 0.093 Uiso 1 1 calc GR . . .
H1C H 0.8144 0.4627 0.8884 0.093 Uiso 1 1 calc GR . . .
N1 N 0.93681(9) 0.12978(10) 0.85562(7) 0.0349(5) Uani 1 1 d . . . .
O1 O 0.80228(10) 0.37356(11) 0.92817(9) 0.0657(7) Uani 1 1 d . . . .
O2 O 0.86747(10) 0.40209(10) 0.88790(7) 0.0520(6) Uani 1 1 d . . . .
C2 C 0.83966(13) 0.36448(15) 0.90673(10) 0.0482(8) Uani 1 1 d . . . .
N2 N 0.98633(10) 0.12972(10) 0.84004(7) 0.0363(5) Uani 1 1 d . . . .
N3 N 0.98115(9) 0.10809(9) 0.80558(6) 0.0317(5) Uani 1 1 d . . . .
C3 C 0.86146(12) 0.30935(13) 0.90041(10) 0.0438(7) Uani 1 1 d . . . .
O3 O 1.04499(7) 0.06793(8) 0.69738(5) 0.0331(4) Uani 1 1 d . . . .
C4 C 0.90203(13) 0.29866(13) 0.87381(9) 0.0435(7) Uani 1 1 d . . . .
H4 H 0.9156 0.3265 0.8577 0.052 Uiso 1 1 calc R . . .
N4 N 0.95675(9) 0.06902(9) 0.73714(6) 0.0292(5) Uani 1 1 d . . . .
O4 O 0.92309(7) 0.19675(7) 0.50359(6) 0.0337(4) Uani 1 1 d . . . .
N5 N 1.00564(9) 0.03643(9) 0.64300(7) 0.0335(5) Uani 1 1 d . . . .
H5 H 0.9761 0.0242 0.6321 0.040 Uiso 1 1 calc R . . .
O5 O 0.47318(11) 0.05138(12) 0.56198(8) 0.0615(7) Uani 1 1 d . . . .
C5 C 0.92260(13) 0.24711(13) 0.87097(9) 0.0436(7) Uani 1 1 d . . . .
H5A H 0.9501 0.2395 0.8526 0.052 Uiso 1 1 calc R . . .
C6 C 0.90334(12) 0.20645(13) 0.89478(9) 0.0385(6) Uani 1 1 d . . . .
O6 O 0.43597(10) 0.03236(10) 0.50456(7) 0.0532(6) Uani 1 1 d . . . .
N6 N 0.98658(9) 0.13362(10) 0.49252(7) 0.0347(5) Uani 1 1 d . . . .
H6 H 0.9930 0.1008 0.4842 0.042 Uiso 1 1 calc R . . .
C7 C 0.86198(12) 0.21717(14) 0.92059(9) 0.0447(7) Uani 1 1 d . . . .
H7 H 0.8479 0.1893 0.9365 0.054 Uiso 1 1 calc R . . .
N7 N 0.84669(9) 0.13849(9) 0.47327(6) 0.0299(5) Uani 1 1 d . . . .
C8 C 0.84131(13) 0.26837(14) 0.92319(10) 0.0483(8) Uani 1 1 d . . . .
H8 H 0.8129 0.2756 0.9409 0.058 Uiso 1 1 calc R . . .
N8 N 0.75720(9) 0.19544(9) 0.47241(7) 0.0340(5) Uani 1 1 d . . . .
N9 N 0.70977(10) 0.21807(10) 0.46974(8) 0.0397(5) Uani 1 1 d . . . .
C9 C 0.92846(13) 0.15146(13) 0.89490(8) 0.0412(7) Uani 1 1 d . . . .
H9A H 0.9635 0.1533 0.9085 0.049 Uiso 1 1 calc R . . .
H9B H 0.9051 0.1266 0.9097 0.049 Uiso 1 1 calc R . . .
C10 C 0.90012(12) 0.10874(11) 0.83135(8) 0.0343(6) Uani 1 1 d . . . .
H10 H 0.8626 0.1048 0.8356 0.041 Uiso 1 1 calc R . . .
N10 N 0.67723(10) 0.18065(11) 0.45441(8) 0.0435(6) Uani 1 1 d . . . .
C11 C 0.92871(10) 0.09441(10) 0.79923(8) 0.0298(5) Uani 1 1 d . . . .
C12 C 0.91519(11) 0.06965(10) 0.76180(8) 0.0298(5) Uani 1 1 d . . . .
C13 C 0.86568(11) 0.04798(11) 0.75151(8) 0.0350(6) Uani 1 1 d . . . .
H13 H 0.8362 0.0486 0.7691 0.042 Uiso 1 1 calc R . . .
C14 C 0.86074(12) 0.02564(12) 0.71504(9) 0.0388(6) Uani 1 1 d . . . .
H14 H 0.8275 0.0100 0.7074 0.047 Uiso 1 1 calc R . . .
C15 C 0.90397(12) 0.02565(12) 0.68912(9) 0.0372(6) Uani 1 1 d . . . .
H15 H 0.9005 0.0109 0.6637 0.045 Uiso 1 1 calc R . . .
C16 C 0.95170(11) 0.04770(10) 0.70155(8) 0.0313(5) Uani 1 1 d . . . .
C17 C 1.00446(11) 0.05131(10) 0.67972(8) 0.0319(6) Uani 1 1 d . . . .
C18 C 1.05519(12) 0.03972(11) 0.61977(8) 0.0353(6) Uani 1 1 d . . . .
H18A H 1.0540 0.0124 0.5988 0.042 Uiso 1 1 calc R . . .
H18B H 1.0865 0.0316 0.6366 0.042 Uiso 1 1 calc R . . .
C19 C 1.06211(10) 0.09488(11) 0.60195(8) 0.0331(6) Uani 1 1 d . . . .
C20 C 1.08209(11) 0.13735(12) 0.62416(8) 0.0359(6) Uani 1 1 d . . . .
H20 H 1.0949 0.1310 0.6498 0.043 Uiso 1 1 calc R . . .
C21 C 1.08311(12) 0.18879(12) 0.60870(9) 0.0386(6) Uani 1 1 d . . . .
H21 H 1.0962 0.2178 0.6240 0.046 Uiso 1 1 calc R . . .
C22 C 1.06520(11) 0.19833(12) 0.57107(9) 0.0364(6) Uani 1 1 d . . . .
H22 H 1.0652 0.2339 0.5610 0.044 Uiso 1 1 calc R . . .
C23 C 1.04724(10) 0.15611(12) 0.54812(8) 0.0335(6) Uani 1 1 d . . . .
C24 C 1.04554(11) 0.10443(11) 0.56391(8) 0.0333(6) Uani 1 1 d . . . .
H24 H 1.0329 0.0754 0.5485 0.040 Uiso 1 1 calc R . . .
C25 C 1.03188(11) 0.16600(13) 0.50618(9) 0.0387(6) Uani 1 1 d . . . .
H25A H 1.0228 0.2045 0.5030 0.046 Uiso 1 1 calc R . . .
H25B H 1.0634 0.1584 0.4895 0.046 Uiso 1 1 calc R . . .
C26 C 0.93672(11) 0.15115(11) 0.49204(7) 0.0309(5) Uani 1 1 d . . . .
C27 C 0.89429(11) 0.11391(11) 0.47620(8) 0.0310(5) Uani 1 1 d . . . .
C28 C 0.90062(12) 0.06050(12) 0.46592(9) 0.0382(6) Uani 1 1 d . . . .
H28 H 0.9344 0.0432 0.4688 0.046 Uiso 1 1 calc R . . .
C29 C 0.85667(13) 0.03290(12) 0.45140(9) 0.0410(7) Uani 1 1 d . . . .
H29 H 0.8602 -0.0036 0.4438 0.049 Uiso 1 1 calc R . . .
C30 C 0.80750(12) 0.05875(12) 0.44791(9) 0.0393(6) Uani 1 1 d . . . .
H30 H 0.7770 0.0405 0.4379 0.047 Uiso 1 1 calc R . . .
C31 C 0.80408(11) 0.11182(11) 0.45945(8) 0.0338(6) Uani 1 1 d . . . .
C32 C 0.75491(11) 0.14417(12) 0.45910(8) 0.0359(6) Uani 1 1 d . . . .
C33 C 0.70336(12) 0.13459(12) 0.44741(10) 0.0428(7) Uani 1 1 d . . . .
H33 H 0.6892 0.1024 0.4367 0.051 Uiso 1 1 calc R . . .
C34 C 0.62099(12) 0.19349(14) 0.44548(11) 0.0495(8) Uani 1 1 d . . . .
H34A H 0.6152 0.1909 0.4171 0.059 Uiso 1 1 calc R . . .
H34B H 0.6132 0.2309 0.4536 0.059 Uiso 1 1 calc R . . .
C35 C 0.58311(13) 0.15570(13) 0.46609(11) 0.0476(8) Uani 1 1 d . . . .
C36 C 0.54064(13) 0.13272(15) 0.44623(11) 0.0496(8) Uani 1 1 d . . . .
H36 H 0.5360 0.1396 0.4193 0.060 Uiso 1 1 calc R . . .
C37 C 0.50469(13) 0.09954(15) 0.46578(11) 0.0515(8) Uani 1 1 d . . . .
H37 H 0.4756 0.0838 0.4520 0.062 Uiso 1 1 calc R . . .
C38 C 0.51088(13) 0.08931(13) 0.50503(10) 0.0469(7) Uani 1 1 d . . . .
C39 C 0.55415(14) 0.11197(14) 0.52498(11) 0.0498(8) Uani 1 1 d . . . .
H39 H 0.5589 0.1050 0.5519 0.060 Uiso 1 1 calc R . . .
C40 C 0.58998(14) 0.14450(15) 0.50538(11) 0.0531(8) Uani 1 1 d . . . .
H40 H 0.6197 0.1594 0.5189 0.064 Uiso 1 1 calc R . . .
C41 C 0.47243(13) 0.05598(14) 0.52736(10) 0.0479(8) Uani 1 1 d . . . .
C42 C 0.39384(15) 0.00351(16) 0.52496(13) 0.0592(9) Uani 1 1 d . . . .
H42A H 0.3690 -0.0123 0.5060 0.089 Uiso 1 1 calc GR . . .
H42B H 0.3742 0.0284 0.5419 0.089 Uiso 1 1 calc GR . . .
H42C H 0.4099 -0.0251 0.5407 0.089 Uiso 1 1 calc GR . . .
Cl2 Cl 0.72983(3) 0.31595(3) 0.69285(2) 0.03953(17) Uani 1 1 d . . . .
O11 O 0.70795(10) 0.35825(11) 0.71517(8) 0.0598(7) Uani 1 1 d . . . .
O12 O 0.7857(2) 0.3126(3) 0.70176(17) 0.0565(14) Uani 0.5 1 d . P A 1
O13 O 0.7362(2) 0.27442(19) 0.72405(15) 0.0576(13) Uani 0.5 1 d . P A 2
O14 O 0.7047(2) 0.2659(2) 0.69144(18) 0.0640(15) Uani 0.5 1 d . P A 1
O15 O 0.6899(4) 0.2940(3) 0.6689(3) 0.133(4) Uani 0.5 1 d . P A 2
O16 O 0.72763(19) 0.33784(19) 0.65279(13) 0.0469(10) Uani 0.5 1 d . P A 1
O17 O 0.7789(4) 0.3210(3) 0.6765(3) 0.100(3) Uani 0.5 1 d . P A 2
Cl1 Cl 0.77503(3) -0.04819(3) 0.63494(2) 0.04067(17) Uani 1 1 d . . . .
O7 O 0.77307(9) -0.05954(10) 0.59407(7) 0.0502(5) Uani 1 1 d . . . .
O8 O 0.78128(9) 0.00887(9) 0.64094(7) 0.0481(5) Uani 1 1 d . . . .
O9 O 0.81996(9) -0.07572(9) 0.65236(7) 0.0468(5) Uani 1 1 d . . . .
O10 O 0.72585(10) -0.06536(10) 0.65273(8) 0.0558(6) Uani 1 1 d . . . .
N11 N 0.73148(13) 0.00436(14) 0.51436(10) 0.0587(8) Uani 1 1 d . . . .
C43 C 0.80006(14) 0.06178(13) 0.55361(10) 0.0484(7) Uani 1 1 d . . . .
H43A H 0.7986 0.0518 0.5812 0.073 Uiso 1 1 calc GR . . .
H43B H 0.7915 0.1000 0.5508 0.073 Uiso 1 1 calc GR . . .
H43C H 0.8362 0.0549 0.5435 0.073 Uiso 1 1 calc GR . . .
C44 C 0.76128(14) 0.02996(13) 0.53191(11) 0.0478(7) Uani 1 1 d . . . .
N12 N 0.70311(19) -0.29353(16) 0.63031(12) 0.0805(11) Uani 1 1 d . . . .
C45 C 0.7330(2) -0.19614(18) 0.61494(13) 0.0719(11) Uani 1 1 d . . . .
H45A H 0.7686 -0.1895 0.6260 0.108 Uiso 1 1 calc GR . . .
H45B H 0.7071 -0.1708 0.6262 0.108 Uiso 1 1 calc GR . . .
H45C H 0.7343 -0.1913 0.5867 0.108 Uiso 1 1 calc GR . . .
C46 C 0.71668(18) -0.25014(18) 0.62370(12) 0.0633(10) Uani 1 1 d . . . .

loop_
_atom_site_aniso_label
_atom_site_aniso_U_11
_atom_site_aniso_U_22
_atom_site_aniso_U_33
_atom_site_aniso_U_23
_atom_site_aniso_U_13
_atom_site_aniso_U_12
Zn1 0.02466(19) 0.0296(2) 0.0362(2) 0.00035(14) -0.00094(13) -0.00041(13)
C1 0.069(2) 0.050(2) 0.065(2) -0.0090(17) -0.0106(19) 0.0174(18)
N1 0.0342(12) 0.0359(12) 0.0346(12) -0.0019(9) 0.0025(9) -0.0031(10)
O1 0.0427(14) 0.0649(17) 0.0895(19) -0.0238(14) 0.0120(13) 0.0070(12)
O2 0.0530(14) 0.0467(13) 0.0563(13) -0.0069(10) -0.0029(11) 0.0095(11)
C2 0.0332(16) 0.055(2) 0.0560(19) -0.0159(16) -0.0053(14) 0.0032(14)
N2 0.0320(12) 0.0385(13) 0.0385(12) -0.0027(10) 0.0004(10) -0.0028(10)
N3 0.0283(11) 0.0307(11) 0.0360(12) -0.0026(9) -0.0010(9) -0.0012(9)
C3 0.0320(15) 0.0478(18) 0.0516(17) -0.0151(14) -0.0040(13) -0.0014(13)
O3 0.0291(9) 0.0342(10) 0.0360(10) -0.0022(8) 0.0006(7) 0.0004(8)
C4 0.0394(16) 0.0446(17) 0.0464(16) -0.0056(13) 0.0030(13) -0.0044(13)
N4 0.0267(11) 0.0256(10) 0.0353(11) 0.0011(9) -0.0021(9) -0.0003(8)
O4 0.0291(9) 0.0271(9) 0.0451(10) -0.0018(8) -0.0025(8) -0.0002(7)
N5 0.0328(12) 0.0312(11) 0.0366(12) -0.0031(9) 0.0024(9) -0.0036(9)
O5 0.0582(15) 0.0690(17) 0.0573(16) -0.0066(13) 0.0065(12) -0.0064(13)
C5 0.0399(16) 0.0490(18) 0.0417(15) -0.0071(13) 0.0098(13) -0.0031(13)
C6 0.0325(14) 0.0445(16) 0.0385(14) -0.0097(12) 0.0010(11) -0.0061(12)
O6 0.0415(12) 0.0548(14) 0.0634(15) -0.0074(11) 0.0037(11) -0.0067(10)
N6 0.0285(11) 0.0368(13) 0.0388(12) -0.0041(10) 0.0000(9) 0.0023(9)
C7 0.0350(15) 0.0516(18) 0.0474(17) -0.0078(14) 0.0077(13) -0.0115(13)
N7 0.0292(11) 0.0283(11) 0.0322(11) 0.0001(9) -0.0013(9) -0.0011(9)
C8 0.0317(15) 0.061(2) 0.0527(18) -0.0165(15) 0.0087(13) -0.0091(14)
N8 0.0283(11) 0.0323(12) 0.0414(12) -0.0005(9) -0.0032(9) -0.0002(9)
N9 0.0312(12) 0.0377(13) 0.0503(14) -0.0024(11) -0.0046(10) 0.0007(10)
C9 0.0438(16) 0.0454(17) 0.0344(14) -0.0036(12) 0.0029(12) -0.0063(13)
C10 0.0341(14) 0.0313(14) 0.0376(14) 0.0015(11) 0.0008(11) -0.0038(11)
N10 0.0300(12) 0.0417(14) 0.0588(16) -0.0008(12) -0.0048(11) 0.0000(10)
C11 0.0278(13) 0.0255(12) 0.0363(13) 0.0021(10) 0.0021(10) -0.0004(10)
C12 0.0286(13) 0.0248(12) 0.0360(13) 0.0027(10) -0.0008(10) 0.0006(10)
C13 0.0294(14) 0.0332(14) 0.0424(15) -0.0003(11) 0.0028(11) -0.0023(11)
C14 0.0300(14) 0.0411(16) 0.0455(16) -0.0030(12) -0.0015(12) -0.0050(12)
C15 0.0370(15) 0.0373(15) 0.0374(14) -0.0041(11) -0.0017(12) -0.0026(12)
C16 0.0326(14) 0.0260(12) 0.0352(13) 0.0006(10) 0.0010(11) 0.0006(10)
C17 0.0311(14) 0.0264(13) 0.0381(14) 0.0013(10) 0.0007(11) 0.0014(10)
C18 0.0377(15) 0.0316(14) 0.0367(14) -0.0042(11) 0.0040(11) 0.0032(11)
C19 0.0255(12) 0.0354(14) 0.0385(14) -0.0034(11) 0.0041(11) 0.0012(11)
C20 0.0320(14) 0.0387(15) 0.0371(14) -0.0018(11) 0.0019(11) -0.0029(11)
C21 0.0367(15) 0.0369(15) 0.0422(15) -0.0040(12) 0.0034(12) -0.0074(12)
C22 0.0303(14) 0.0346(14) 0.0443(15) 0.0031(12) 0.0050(11) -0.0034(11)
C23 0.0233(12) 0.0416(15) 0.0355(14) 0.0003(11) 0.0050(10) -0.0013(11)
C24 0.0269(13) 0.0369(14) 0.0362(14) -0.0030(11) 0.0020(10) -0.0017(11)
C25 0.0272(13) 0.0468(17) 0.0421(15) 0.0032(13) 0.0004(11) -0.0013(12)
C26 0.0289(13) 0.0342(14) 0.0298(12) 0.0024(10) 0.0005(10) -0.0019(11)
C27 0.0317(13) 0.0297(13) 0.0317(13) 0.0004(10) 0.0007(10) 0.0014(11)
C28 0.0371(15) 0.0325(14) 0.0449(16) -0.0020(12) 0.0014(12) 0.0048(12)
C29 0.0442(16) 0.0284(14) 0.0504(17) -0.0071(12) 0.0009(13) -0.0006(12)
C30 0.0387(15) 0.0366(15) 0.0427(15) -0.0057(12) -0.0029(12) -0.0051(12)
C31 0.0313(14) 0.0332(14) 0.0370(14) -0.0010(11) -0.0026(11) -0.0009(11)
C32 0.0313(14) 0.0357(15) 0.0407(15) -0.0003(11) -0.0036(11) -0.0024(11)
C33 0.0377(16) 0.0342(15) 0.0566(18) -0.0036(13) -0.0063(13) -0.0022(12)
C34 0.0318(15) 0.0489(18) 0.068(2) 0.0028(16) -0.0079(14) 0.0024(13)
C35 0.0342(16) 0.0430(17) 0.066(2) -0.0036(15) -0.0057(14) 0.0030(13)
C36 0.0357(16) 0.057(2) 0.0566(19) -0.0037(16) -0.0038(14) 0.0005(14)
C37 0.0349(16) 0.058(2) 0.062(2) -0.0098(16) -0.0045(14) -0.0014(14)
C38 0.0368(16) 0.0431(17) 0.061(2) -0.0083(14) 0.0017(14) 0.0033(13)
C39 0.0442(18) 0.0513(19) 0.0539(19) -0.0039(15) -0.0044(15) 0.0001(15)
C40 0.0432(18) 0.0496(19) 0.067(2) -0.0050(16) -0.0115(16) -0.0059(15)
C41 0.0398(17) 0.0460(18) 0.058(2) -0.0105(15) 0.0029(14) 0.0044(14)
C42 0.0425(19) 0.058(2) 0.077(3) -0.0033(18) 0.0096(17) -0.0041(16)
Cl2 0.0400(4) 0.0336(3) 0.0450(4) -0.0038(3) 0.0015(3) 0.0037(3)
O11 0.0537(14) 0.0642(16) 0.0614(15) -0.0241(12) -0.0048(12) 0.0226(12)
O12 0.038(3) 0.073(4) 0.059(3) -0.009(3) -0.007(3) 0.022(2)
O13 0.082(4) 0.035(2) 0.055(3) 0.004(2) -0.004(3) -0.001(2)
O14 0.075(4) 0.039(3) 0.077(4) 0.002(2) 0.030(3) -0.023(3)
O15 0.165(9) 0.074(5) 0.161(8) -0.048(5) -0.122(7) 0.044(5)
O16 0.051(3) 0.048(3) 0.042(2) 0.0048(19) 0.0085(19) 0.004(2)
O17 0.123(7) 0.046(3) 0.130(7) -0.011(4) 0.098(6) -0.007(4)
Cl1 0.0351(3) 0.0421(4) 0.0448(4) -0.0044(3) 0.0021(3) 0.0044(3)
O7 0.0479(13) 0.0545(14) 0.0483(12) -0.0067(10) -0.0037(10) 0.0084(10)
O8 0.0499(13) 0.0427(12) 0.0516(12) -0.0058(10) 0.0004(10) 0.0058(10)
O9 0.0437(12) 0.0471(12) 0.0496(12) -0.0044(10) -0.0030(10) 0.0110(10)
O10 0.0427(13) 0.0548(14) 0.0700(16) -0.0022(12) 0.0140(11) 0.0004(11)
N11 0.0557(18) 0.0563(18) 0.0640(19) -0.0010(15) 0.0034(15) -0.0038(15)
C43 0.0452(17) 0.0407(17) 0.059(2) 0.0016(14) 0.0063(15) -0.0006(14)
C44 0.0458(18) 0.0400(17) 0.0575(19) 0.0026(15) 0.0078(15) 0.0027(14)
N12 0.103(3) 0.066(2) 0.072(2) -0.0069(18) 0.009(2) -0.009(2)
C45 0.083(3) 0.068(3) 0.065(2) 0.001(2) 0.009(2) -0.008(2)
C46 0.068(3) 0.062(2) 0.060(2) -0.0041(18) 0.0094(19) 0.003(2)

loop_
_atom_type_symbol
_atom_type_description
_atom_type_scat_dispersion_real
_atom_type_scat_dispersion_imag
_atom_type_scat_source
C C 0.0181 0.0091 'International Tables Vol C Tables 4.2.6.8 and 6.1.1.4'
H H 0.0000 0.0000 'International Tables Vol C Tables 4.2.6.8 and 6.1.1.4'
Cl Cl 0.3639 0.7018 'International Tables Vol C Tables 4.2.6.8 and 6.1.1.4'
N N 0.0311 0.0180 'International Tables Vol C Tables 4.2.6.8 and 6.1.1.4'
O O 0.0492 0.0322 'International Tables Vol C Tables 4.2.6.8 and 6.1.1.4'
Zn Zn -1.5491 0.6778 'International Tables Vol C Tables 4.2.6.8 and 6.1.1.4'

loop_
_geom_angle_atom_site_label_1
_geom_angle_atom_site_label_2
_geom_angle_atom_site_label_3
_geom_angle
_geom_angle_site_symmetry_1
_geom_angle_site_symmetry_3
N3 Zn1 O4 93.47(8) . 12_757
N3 Zn1 N8 95.28(9) . 12_757
O3 Zn1 N3 151.12(8) . .
O3 Zn1 O4 92.87(7) . 12_757
O3 Zn1 N8 92.45(8) . 12_757
N4 Zn1 N3 75.97(9) . .
N4 Zn1 O3 75.61(8) . .
N4 Zn1 O4 112.93(8) . 12_757
N4 Zn1 N8 95.56(8) . 12_757
O4 Zn1 N8 151.45(8) 12_757 12_757
N7 Zn1 N3 106.83(9) 12_757 .
N7 Zn1 O3 102.04(8) 12_757 .
N7 Zn1 N4 170.83(9) 12_757 .
N7 Zn1 O4 75.87(8) 12_757 12_757
N7 Zn1 N8 75.58(9) 12_757 12_757
H1A C1 H1B 109.5 . .
H1A C1 H1C 109.5 . .
H1B C1 H1C 109.5 . .
O2 C1 H1A 109.5 . .
O2 C1 H1B 109.5 . .
O2 C1 H1C 109.5 . .
N2 N1 C9 119.8(2) . .
C10 N1 N2 112.0(2) . .
C10 N1 C9 128.2(2) . .
C2 O2 C1 114.8(3) . .
O1 C2 O2 124.4(3) . .
O1 C2 C3 122.8(4) . .
O2 C2 C3 112.8(3) . .
N3 N2 N1 105.7(2) . .
N2 N3 Zn1 136.78(18) . .
N2 N3 C11 110.0(2) . .
C11 N3 Zn1 113.25(17) . .
C4 C3 C2 122.5(3) . .
C8 C3 C2 117.7(3) . .
C8 C3 C4 119.8(3) . .
C17 O3 Zn1 116.04(17) . .
C3 C4 H4 120.2 . .
C5 C4 C3 119.5(3) . .
C5 C4 H4 120.2 . .
C12 N4 Zn1 119.81(18) . .
C12 N4 C16 120.7(2) . .
C16 N4 Zn1 118.69(18) . .
C26 O4 Zn1 114.58(17) . 15_666
C17 N5 H5 119.2 . .
C17 N5 C18 121.6(2) . .
C18 N5 H5 119.2 . .
C4 C5 H5A 119.8 . .
C4 C5 C6 120.4(3) . .
C6 C5 H5A 119.8 . .
C5 C6 C9 121.4(3) . .
C7 C6 C5 119.6(3) . .
C7 C6 C9 118.8(3) . .
C41 O6 C42 115.2(3) . .
C25 N6 H6 118.4 . .
C26 N6 H6 118.4 . .
C26 N6 C25 123.3(2) . .
C6 C7 H7 120.1 . .
C8 C7 C6 119.8(3) . .
C8 C7 H7 120.1 . .
C27 N7 Zn1 118.82(18) . 15_666
C27 N7 C31 120.1(2) . .
C31 N7 Zn1 120.97(18) . 15_666
C3 C8 H8 119.6 . .
C7 C8 C3 120.7(3) . .
C7 C8 H8 119.6 . .
N9 N8 Zn1 138.27(19) . 15_666
N9 N8 C32 110.0(2) . .
C32 N8 Zn1 111.70(18) . 15_666
N8 N9 N10 105.8(2) . .
N1 C9 C6 113.0(2) . .
N1 C9 H9A 109.0 . .
N1 C9 H9B 109.0 . .
C6 C9 H9A 109.0 . .
C6 C9 H9B 109.0 . .
H9A C9 H9B 107.8 . .
N1 C10 H10 127.7 . .
N1 C10 C11 104.5(2) . .
C11 C10 H10 127.7 . .
N9 N10 C34 120.4(3) . .
C33 N10 N9 111.8(2) . .
C33 N10 C34 127.7(3) . .
N3 C11 C12 117.7(2) . .
C10 C11 N3 107.7(2) . .
C10 C11 C12 134.6(3) . .
N4 C12 C11 112.6(2) . .
N4 C12 C13 121.3(3) . .
C13 C12 C11 126.1(2) . .
C12 C13 H13 121.1 . .
C14 C13 C12 117.8(3) . .
C14 C13 H13 121.1 . .
C13 C14 H14 119.6 . .
C13 C14 C15 120.8(3) . .
C15 C14 H14 119.6 . .
C14 C15 H15 121.1 . .
C16 C15 C14 117.8(3) . .
C16 C15 H15 121.1 . .
N4 C16 C15 121.5(3) . .
N4 C16 C17 110.3(2) . .
C15 C16 C17 128.1(3) . .
O3 C17 N5 122.8(3) . .
O3 C17 C16 118.6(2) . .
N5 C17 C16 118.6(2) . .
N5 C18 H18A 109.3 . .
N5 C18 H18B 109.3 . .
N5 C18 C19 111.4(2) . .
H18A C18 H18B 108.0 . .
C19 C18 H18A 109.3 . .
C19 C18 H18B 109.3 . .
C20 C19 C18 120.4(3) . .
C24 C19 C18 120.1(3) . .
C24 C19 C20 119.4(3) . .
C19 C20 H20 120.1 . .
C21 C20 C19 119.8(3) . .
C21 C20 H20 120.1 . .
C20 C21 H21 119.7 . .
C20 C21 C22 120.6(3) . .
C22 C21 H21 119.7 . .
C21 C22 H22 119.9 . .
C23 C22 C21 120.2(3) . .
C23 C22 H22 119.9 . .
C22 C23 C24 119.1(3) . .
C22 C23 C25 120.0(3) . .
C24 C23 C25 120.9(3) . .
C19 C24 C23 120.9(3) . .
C19 C24 H24 119.5 . .
C23 C24 H24 119.5 . .
N6 C25 C23 114.3(2) . .
N6 C25 H25A 108.7 . .
N6 C25 H25B 108.7 . .
C23 C25 H25A 108.7 . .
C23 C25 H25B 108.7 . .
H25A C25 H25B 107.6 . .
O4 C26 N6 123.6(3) . .
O4 C26 C27 118.9(2) . .
N6 C26 C27 117.5(2) . .
N7 C27 C26 111.5(2) . .
N7 C27 C28 121.4(3) . .
C28 C27 C26 127.1(3) . .
C27 C28 H28 120.7 . .
C27 C28 C29 118.6(3) . .
C29 C28 H28 120.7 . .
C28 C29 H29 120.1 . .
C28 C29 C30 119.9(3) . .
C30 C29 H29 120.1 . .
C29 C30 H30 120.9 . .
C31 C30 C29 118.2(3) . .
C31 C30 H30 120.9 . .
N7 C31 C30 121.8(3) . .
N7 C31 C32 113.1(2) . .
C30 C31 C32 125.1(3) . .
N8 C32 C31 118.6(2) . .
N8 C32 C33 107.7(3) . .
C33 C32 C31 133.7(3) . .
N10 C33 C32 104.7(3) . .
N10 C33 H33 127.7 . .
C32 C33 H33 127.7 . .
N10 C34 H34A 109.4 . .
N10 C34 H34B 109.4 . .
N10 C34 C35 111.2(3) . .
H34A C34 H34B 108.0 . .
C35 C34 H34A 109.4 . .
C35 C34 H34B 109.4 . .
C36 C35 C34 120.2(3) . .
C36 C35 C40 119.4(3) . .
C40 C35 C34 120.3(3) . .
C35 C36 H36 120.0 . .
C35 C36 C37 119.9(3) . .
C37 C36 H36 120.0 . .
C36 C37 H37 119.7 . .
C38 C37 C36 120.6(3) . .
C38 C37 H37 119.7 . .
C37 C38 C39 119.4(3) . .
C37 C38 C41 122.5(3) . .
C39 C38 C41 118.0(3) . .
C38 C39 H39 120.2 . .
C40 C39 C38 119.7(3) . .
C40 C39 H39 120.2 . .
C35 C40 H40 119.6 . .
C39 C40 C35 120.9(3) . .
C39 C40 H40 119.6 . .
O5 C41 O6 123.5(3) . .
O5 C41 C38 124.0(3) . .
O6 C41 C38 112.4(3) . .
O6 C42 H42A 109.5 . .
O6 C42 H42B 109.5 . .
O6 C42 H42C 109.5 . .
H42A C42 H42B 109.5 . .
H42A C42 H42C 109.5 . .
H42B C42 H42C 109.5 . .
O11 Cl2 O12 107.6(3) . .
O11 Cl2 O13 99.6(2) . .
O11 Cl2 O16 102.5(2) . .
O12 Cl2 O16 104.9(3) . .
O14 Cl2 O11 120.8(3) . .
O14 Cl2 O12 113.1(4) . .
O14 Cl2 O16 106.2(3) . .
O15 Cl2 O11 109.7(4) . .
O15 Cl2 O13 103.1(5) . .
O17 Cl2 O11 120.4(3) . .
O17 Cl2 O13 105.5(5) . .
O17 Cl2 O15 115.7(7) . .
O7 Cl1 O8 109.72(14) . .
O7 Cl1 O9 109.87(13) . .
O9 Cl1 O8 108.95(14) . .
O10 Cl1 O7 109.30(16) . .
O10 Cl1 O8 108.92(15) . .
O10 Cl1 O9 110.07(15) . .
H43A C43 H43B 109.5 . .
H43A C43 H43C 109.5 . .
H43B C43 H43C 109.5 . .
C44 C43 H43A 109.5 . .
C44 C43 H43B 109.5 . .
C44 C43 H43C 109.5 . .
N11 C44 C43 178.6(4) . .
H45A C45 H45B 109.5 . .
H45A C45 H45C 109.5 . .
H45B C45 H45C 109.5 . .
C46 C45 H45A 109.5 . .
C46 C45 H45B 109.5 . .
C46 C45 H45C 109.5 . .
N12 C46 C45 179.1(6) . .

loop_
_geom_bond_atom_site_label_1
_geom_bond_atom_site_label_2
_geom_bond_distance
_geom_bond_site_symmetry_2
Zn1 N3 2.167(2) .
Zn1 O3 2.1354(19) .
Zn1 N4 2.084(2) .
Zn1 O4 2.1699(19) 12_757
Zn1 N7 2.072(2) 12_757
Zn1 N8 2.231(2) 12_757
C1 H1A 0.9800 .
C1 H1B 0.9800 .
C1 H1C 0.9800 .
C1 O2 1.454(4) .
N1 N2 1.344(3) .
N1 C9 1.469(4) .
N1 C10 1.343(4) .
O1 C2 1.208(4) .
O2 C2 1.332(4) .
C2 C3 1.491(5) .
N2 N3 1.308(3) .
N3 C11 1.366(3) .
C3 C4 1.388(4) .
C3 C8 1.381(5) .
O3 C17 1.248(3) .
C4 H4 0.9500 .
C4 C5 1.385(5) .
N4 C12 1.337(4) .
N4 C16 1.340(3) .
O4 Zn1 2.1700(19) 15_666
O4 C26 1.249(3) .
N5 H5 0.8800 .
N5 C17 1.316(4) .
N5 C18 1.471(4) .
O5 C41 1.196(4) .
C5 H5A 0.9500 .
C5 C6 1.387(5) .
C6 C7 1.385(4) .
C6 C9 1.504(4) .
O6 C41 1.335(4) .
O6 C42 1.451(4) .
N6 H6 0.8800 .
N6 C25 1.463(4) .
N6 C26 1.316(4) .
C7 H7 0.9500 .
C7 C8 1.377(5) .
N7 Zn1 2.072(2) 15_666
N7 C27 1.337(3) .
N7 C31 1.338(4) .
C8 H8 0.9500 .
N8 Zn1 2.232(2) 15_666
N8 N9 1.311(3) .
N8 C32 1.357(4) .
N9 N10 1.342(4) .
C9 H9A 0.9900 .
C9 H9B 0.9900 .
C10 H10 0.9500 .
C10 C11 1.361(4) .
N10 C33 1.340(4) .
N10 C34 1.468(4) .
C11 C12 1.466(4) .
C12 C13 1.391(4) .
C13 H13 0.9500 .
C13 C14 1.377(4) .
C14 H14 0.9500 .
C14 C15 1.397(4) .
C15 H15 0.9500 .
C15 C16 1.377(4) .
C16 C17 1.515(4) .
C18 H18A 0.9900 .
C18 H18B 0.9900 .
C18 C19 1.513(4) .
C19 C20 1.395(4) .
C19 C24 1.392(4) .
C20 H20 0.9500 .
C20 C21 1.386(4) .
C21 H21 0.9500 .
C21 C22 1.389(4) .
C22 H22 0.9500 .
C22 C23 1.388(4) .
C23 C24 1.397(4) .
C23 C25 1.512(4) .
C24 H24 0.9500 .
C25 H25A 0.9900 .
C25 H25B 0.9900 .
C26 C27 1.507(4) .
C27 C28 1.384(4) .
C28 H28 0.9500 .
C28 C29 1.385(4) .
C29 H29 0.9500 .
C29 C30 1.388(4) .
C30 H30 0.9500 .
C30 C31 1.382(4) .
C31 C32 1.465(4) .
C32 C33 1.365(4) .
C33 H33 0.9500 .
C34 H34A 0.9900 .
C34 H34B 0.9900 .
C34 C35 1.508(5) .
C35 C36 1.382(5) .
C35 C40 1.390(5) .
C36 H36 0.9500 .
C36 C37 1.391(5) .
C37 H37 0.9500 .
C37 C38 1.382(5) .
C38 C39 1.396(5) .
C38 C41 1.481(5) .
C39 H39 0.9500 .
C39 C40 1.380(5) .
C40 H40 0.9500 .
C42 H42A 0.9800 .
C42 H42B 0.9800 .
C42 H42C 0.9800 .
Cl2 O11 1.412(2) .
Cl2 O12 1.427(5) .
Cl2 O13 1.498(5) .
Cl2 O14 1.394(5) .
Cl2 O15 1.403(7) .
Cl2 O16 1.482(4) .
Cl2 O17 1.351(7) .
Cl1 O7 1.434(2) .
Cl1 O8 1.443(2) .
Cl1 O9 1.442(2) .
Cl1 O10 1.433(2) .
N11 C44 1.149(5) .
C43 H43A 0.9800 .
C43 H43B 0.9800 .
C43 H43C 0.9800 .
C43 C44 1.454(5) .
N12 C46 1.154(6) .
C45 H45A 0.9800 .
C45 H45B 0.9800 .
C45 H45C 0.9800 .
C45 C46 1.435(6) .

loop_
_geom_torsion_atom_site_label_1
_geom_torsion_atom_site_label_2
_geom_torsion_atom_site_label_3
_geom_torsion_atom_site_label_4
_geom_torsion
_geom_torsion_site_symmetry_1
Zn1 N3 C11 C10 -179.05(17) .
Zn1 N3 C11 C12 0.3(3) .
Zn1 O3 C17 N5 -179.8(2) .
Zn1 O3 C17 C16 -0.2(3) .
Zn1 N4 C12 C11 10.0(3) .
Zn1 N4 C12 C13 -169.3(2) .
Zn1 N4 C16 C15 169.7(2) .
Zn1 N4 C16 C17 -9.4(3) .
Zn1 O4 C26 N6 173.6(2) 15_666
Zn1 O4 C26 C27 -5.7(3) 15_666
Zn1 N7 C27 C26 -3.6(3) 15_666
Zn1 N7 C27 C28 175.5(2) 15_666
Zn1 N7 C31 C30 -176.7(2) 15_666
Zn1 N7 C31 C32 1.8(3) 15_666
Zn1 N8 N9 N10 -179.2(2) 15_666
Zn1 N8 C32 C31 -1.0(3) 15_666
Zn1 N8 C32 C33 179.5(2) 15_666
C1 O2 C2 O1 3.4(5) .
C1 O2 C2 C3 -173.3(3) .
N1 N2 N3 Zn1 179.3(2) .
N1 N2 N3 C11 0.0(3) .
N1 C10 C11 N3 -0.7(3) .
N1 C10 C11 C12 -179.8(3) .
O1 C2 C3 C4 175.6(3) .
O1 C2 C3 C8 -6.8(5) .
O2 C2 C3 C4 -7.6(4) .
O2 C2 C3 C8 170.0(3) .
C2 C3 C4 C5 176.3(3) .
C2 C3 C8 C7 -175.9(3) .
N2 N1 C9 C6 103.5(3) .
N2 N1 C10 C11 0.7(3) .
N2 N3 C11 C10 0.5(3) .
N2 N3 C11 C12 179.8(2) .
N3 C11 C12 N4 -6.4(3) .
N3 C11 C12 C13 172.8(3) .
C3 C4 C5 C6 -0.7(5) .
C4 C3 C8 C7 1.7(5) .
C4 C5 C6 C7 2.2(5) .
C4 C5 C6 C9 -174.2(3) .
N4 C12 C13 C14 0.2(4) .
N4 C16 C17 O3 6.2(3) .
N4 C16 C17 N5 -174.3(2) .
O4 C26 C27 N7 6.3(3) .
O4 C26 C27 C28 -172.8(3) .
N5 C18 C19 C20 79.9(3) .
N5 C18 C19 C24 -96.3(3) .
C5 C6 C7 C8 -1.8(5) .
C5 C6 C9 N1 -47.9(4) .
C6 C7 C8 C3 -0.2(5) .
N6 C26 C27 N7 -173.0(2) .
N6 C26 C27 C28 7.9(4) .
C7 C6 C9 N1 135.6(3) .
N7 C27 C28 C29 1.7(4) .
N7 C31 C32 N8 -0.4(4) .
N7 C31 C32 C33 178.9(3) .
C8 C3 C4 C5 -1.3(5) .
N8 N9 N10 C33 0.1(4) .
N8 N9 N10 C34 -176.9(3) .
N8 C32 C33 N10 -0.2(4) .
N9 N8 C32 C31 179.8(3) .
N9 N8 C32 C33 0.3(3) .
N9 N10 C33 C32 0.0(4) .
N9 N10 C34 C35 -123.4(3) .
C9 N1 N2 N3 179.7(2) .
C9 N1 C10 C11 -179.4(3) .
C9 C6 C7 C8 174.8(3) .
C10 N1 N2 N3 -0.4(3) .
C10 N1 C9 C6 -76.3(4) .
C10 C11 C12 N4 172.7(3) .
C10 C11 C12 C13 -8.0(5) .
N10 C34 C35 C36 -134.1(3) .
N10 C34 C35 C40 47.2(4) .
C11 C12 C13 C14 -179.1(3) .
C12 N4 C16 C15 -0.2(4) .
C12 N4 C16 C17 -179.2(2) .
C12 C13 C14 C15 -1.0(4) .
C13 C14 C15 C16 1.3(4) .
C14 C15 C16 N4 -0.7(4) .
C14 C15 C16 C17 178.2(3) .
C15 C16 C17 O3 -172.8(3) .
C15 C16 C17 N5 6.8(4) .
C16 N4 C12 C11 179.8(2) .
C16 N4 C12 C13 0.5(4) .
C17 N5 C18 C19 -86.0(3) .
C18 N5 C17 O3 -1.5(4) .
C18 N5 C17 C16 178.9(2) .
C18 C19 C20 C21 -173.5(3) .
C18 C19 C24 C23 174.3(2) .
C19 C20 C21 C22 -1.0(4) .
C20 C19 C24 C23 -1.8(4) .
C20 C21 C22 C23 -1.6(4) .
C21 C22 C23 C24 2.4(4) .
C21 C22 C23 C25 -175.2(3) .
C22 C23 C24 C19 -0.7(4) .
C22 C23 C25 N6 -144.4(3) .
C24 C19 C20 C21 2.7(4) .
C24 C23 C25 N6 38.0(4) .
C25 N6 C26 O4 -0.9(4) .
C25 N6 C26 C27 178.4(2) .
C25 C23 C24 C19 176.9(2) .
C26 N6 C25 C23 95.9(3) .
C26 C27 C28 C29 -179.3(3) .
C27 N7 C31 C30 0.1(4) .
C27 N7 C31 C32 178.6(2) .
C27 C28 C29 C30 -0.8(5) .
C28 C29 C30 C31 -0.4(5) .
C29 C30 C31 N7 0.8(4) .
C29 C30 C31 C32 -177.5(3) .
C30 C31 C32 N8 178.0(3) .
C30 C31 C32 C33 -2.6(6) .
C31 N7 C27 C26 179.5(2) .
C31 N7 C27 C28 -1.3(4) .
C31 C32 C33 N10 -179.5(3) .
C32 N8 N9 N10 -0.2(3) .
C33 N10 C34 C35 60.1(5) .
C34 N10 C33 C32 176.7(3) .
C34 C35 C36 C37 -177.5(3) .
C34 C35 C40 C39 177.0(3) .
C35 C36 C37 C38 0.1(5) .
C36 C35 C40 C39 -1.8(5) .
C36 C37 C38 C39 -0.9(5) .
C36 C37 C38 C41 177.6(3) .
C37 C38 C39 C40 0.4(5) .
C37 C38 C41 O5 -171.1(4) .
C37 C38 C41 O6 7.6(5) .
C38 C39 C40 C35 1.0(5) .
C39 C38 C41 O5 7.4(5) .
C39 C38 C41 O6 -173.9(3) .
C40 C35 C36 C37 1.2(5) .
C41 C38 C39 C40 -178.2(3) .
C42 O6 C41 O5 4.7(5) .
C42 O6 C41 C38 -174.0(3) .
